data_4038568
loop_
_publ_author_name
'Hou, Ke-Qiang'
'Zhou, Feng'
'Chen, Xue-Ping'
'Ge, Yang'
'Chan, Albert Sun Chi'
'Xiong, Xiao-Feng'

_publ_section_title
;
 Asymmetric Synthesis of Oxindole-Derived Vicinal Tetrasubstituted Acyclic
 Amino Acid Derivatives by Mannich-Type Reaction.
;
_journal_name_full 'The Journal of organic chemistry'
_journal_paper_doi 10.1021/acs.joc.0c00981
_journal_year 2020
_chemical_formula_moiety 'C27 H28 N2 O6 S'
_chemical_formula_sum 'C27 H28 N2 O6 S'
_chemical_formula_weight 508.57
_space_group_crystal_system triclinic
_space_group_IT_number 2
_space_group_name_Hall '-P 1'
_space_group_name_H-M_alt 'P -1'
_atom_sites_solution_hydrogens mixed
_atom_sites_solution_primary direct
_audit_creation_date 2019-06-24
_audit_creation_method
;
Olex2 1.2
(compiled 2018.05.29 svn.r3508 for OlexSys, GUI svn.r5506)
;
_cell_angle_alpha 102.2448(11)
_cell_angle_beta 101.3852(12)
_cell_angle_gamma 115.8420(17)
_cell_formula_units_Z 2
_cell_length_a 9.98869(17)
_cell_length_b 11.08896(19)
_cell_length_c 13.18431(11)
_cell_measurement_reflns_used 31957
_cell_measurement_temperature 100.00(10)
_cell_measurement_theta_max 76.9630
_cell_measurement_theta_min 3.6380
_cell_volume 1212.66(4)
_computing_cell_refinement 'CrysAlisPro 1.171.40.54a (Rigaku OD, 2019)'
_computing_data_collection 'CrysAlisPro 1.171.40.54a (Rigaku OD, 2019)'
_computing_data_reduction 'CrysAlisPro 1.171.40.54a (Rigaku OD, 2019)'
_computing_molecular_graphics 'Olex2 (Dolomanov et al., 2009)'
_computing_publication_material 'Olex2 (Dolomanov et al., 2009)'
_computing_structure_refinement 'ShelXL (Sheldrick, 2015)'
_computing_structure_solution 'ShelXS (Sheldrick, 2008)'
_diffrn_ambient_environment N~2~
_diffrn_ambient_temperature 100.00(10)
_diffrn_detector 'CCD plate'
_diffrn_detector_area_resol_mean 10.0000
_diffrn_detector_type HyPix
_diffrn_measured_fraction_theta_full 1.000
_diffrn_measured_fraction_theta_max 0.973
_diffrn_measurement_details
;
List of Runs (angles in degrees, time in seconds):

  # Type    Start    End  Width  t~exp~   \w     \q     \k     \f   Frames
--------------------------------------------------------------------------
  1  \w   -118.00 -46.00   0.50    0.05    --  -46.37-163.00 151.00  144
  2  \w   -119.00 -30.00   0.50    0.05    --  -46.37 163.00 176.00  178
  3  \w    -91.00  -5.00   0.50    0.05    --  -46.37 117.00  27.00  172
  4  \w     51.00 118.00   0.50    0.05    --   46.37 163.00 176.00  134
  5  \w     34.00 119.00   0.50    0.05    --   46.37-163.00 151.00  170
  6  \w      9.00  91.00   0.50    0.05    --   46.37-117.00 -59.00  164
  7  \w   -113.00 -27.00   0.50    0.30    -- -100.00 117.00  27.00  172
  8  \w   -161.00 -46.00   0.50    0.30    -- -100.00-163.00 151.00  230
  9  \w   -173.00 -76.00   0.50    0.30    -- -100.00-117.00 -59.00  194
 10  \w     34.00 113.00   0.50    0.30    --  107.00-117.00 -59.00  158
 11  \w     51.00 161.00   0.50    0.30    --  107.00 163.00 176.00  220
 12  \w     34.00 143.00   0.50    0.30    --  107.00-163.00 151.00  218
 13  \w     81.00 178.00   0.50    0.30    --  107.00 117.00  27.00  194
 14  \w     -9.00  30.00   0.50    0.05    --   24.00  97.00 -73.83   78
 15  \w      4.00  36.00   0.50    0.05    --   36.00  94.00-131.84   64
 16  \w     14.00  45.00   0.50    0.05    --   44.00  90.00 -62.09   62
 17  \w     13.00  43.00   0.50    0.05    --   44.00  92.00  23.32   60
 18  \w   -120.00 -32.00   0.50    0.05    --  -46.37 -38.00-180.00  176
 19  \w   -122.00 -31.00   0.50    0.05    --  -46.37 -19.00-120.00  182
 20  \w   -120.00 -32.00   0.50    0.05    --  -46.37 -38.00  90.00  176
 21  \w   -118.00 -30.00   0.50    0.05    --  -46.37 -57.00  90.00  176
 22  \w   -120.00 -32.00   0.50    0.05    --  -46.37 -38.00  90.00  176
 23  \w     25.00  52.00   0.50    0.05    --   46.37  77.00 150.00   54
 24  \w     26.00  52.00   0.50    0.05    --   46.37  77.00  90.00   52
 25  \w     19.00  44.00   0.50    0.05    --   48.00  88.00  58.41   50
 26  \w     18.00  43.00   0.50    0.05    --   48.00  90.00-165.73   50
 27  \w     33.00  58.00   0.50    0.05    --   52.00  71.00-116.22   50
 28  \w    -82.00 -31.00   0.50    0.05    --  -56.00 -82.00 -76.42  102
 29  \w     30.00  67.00   0.50    0.05    --   56.00  83.00 -89.63   74
 30  \w     31.00  56.00   0.50    0.05    --   56.00  80.00  85.13   50
 31  \w     31.00  57.00   0.50    0.05    --   56.00  80.00 157.03   52
 32  \w    -91.00 -37.00   0.50    0.05    --  -60.00 -80.00  48.39  108
 33  \w    -59.00 -34.00   0.50    0.05    --  -60.00 -81.00 -43.97   50
 34  \w   -117.00 -92.00   0.50    0.05    --  -60.00 -81.00 -43.97   50
 35  \w    -64.00 -38.00   0.50    0.05    --  -64.00 -82.00  -8.77   52
 36  \w    -79.00 -45.00   0.50    0.05    --  -68.00 -74.00  28.80   68
 37  \w    -98.00 -49.00   0.50    0.05    --  -68.00 -69.00 -41.42   98
 38  \w    -70.00 -45.00   0.50    0.05    --  -68.00 -75.00 115.46   50
 39  \w    -80.00 -54.00   0.50    0.05    --  -72.00 -64.00-159.43   52
 40  \w    -78.00 -45.00   0.50    0.05    --  -72.00 -83.00 -52.65   66
 41  \w    -73.00 -47.00   0.50    0.05    --  -72.00 -82.00 172.84   52
 42  \w    -79.00 -51.00   0.50    0.05    --  -72.00 -69.00   7.25   56
 43  \w   -112.00 -86.00   0.50    0.05    --  -72.00 -69.00   7.25   52
 44  \w    -86.00 -53.00   0.50    0.05    --  -72.00 -67.00  90.33   66
 45  \w    -86.00 -54.00   0.50    0.05    --  -72.00 -68.00  71.05   64
 46  \w   -145.00-116.00   0.50    0.05    --  -72.00 -69.00   7.25   58
 47  \w    -81.00 -55.00   0.50    0.30    --  -76.00 -72.00-161.61   52
 48  \w    -81.00 -55.00   0.50    0.30    --  -76.00 -69.00 177.94   52
 49  \w    -75.00 -49.00   0.50    0.30    --  -76.00 -83.00 -80.74   52
 50  \w    -84.00 -57.00   0.50    0.30    --  -80.00 -74.00 152.33   54
 51  \w    -89.00 -61.00   0.50    0.30    --  -80.00 -65.00  42.17   56
 52  \w   -130.00 -93.00   0.50    0.30    --  -80.00 -65.00  42.17   74
 53  \w    -87.00 -61.00   0.50    0.30    --  -80.00 -64.00-160.64   52
 54  \w    -87.00 -54.00   0.50    0.30    --  -80.00 -83.00-100.10   66
 55  \w    -85.00 -59.00   0.50    0.30    --  -80.00 -70.00 -79.99   52
 56  \w    -82.00 -55.00   0.50    0.30    --  -80.00 -82.00  11.89   54
 57  \w    -85.00 -59.00   0.50    0.30    --  -84.00 -81.00 119.35   52
 58  \w    -96.00 -67.00   0.50    0.30    --  -84.00 -60.00 -44.87   58
 59  \w    -98.00 -65.00   0.50    0.30    --  -88.00 -74.00  84.10   66
 60  \w    -95.00 -69.00   0.50    0.30    --  -88.00 -65.00 127.56   52
 61  \w    -96.00 -67.00   0.50    0.30    --  -88.00 -72.00  20.86   58
 62  \w    -92.00 -67.00   0.50    0.30    --  -88.00 -71.00 -12.40   50
 63  \w   -103.00 -69.00   0.50    0.30    --  -96.00 -83.00  66.97   68
 64  \w   -167.00-141.00   0.50    0.30    --  -96.00 -83.00  66.97   52
 65  \w   -110.00 -72.00   0.50    0.30    --  -96.00 -82.00-156.34   76
 66  \w   -172.00 -80.00   0.50    0.30    -- -100.00 -70.00 -54.43  184
 67  \w   -112.00 -81.00   0.50    0.30    -- -100.00 -69.00  43.71   62
 68  \w   -172.00-125.00   0.50    0.30    -- -100.00 -69.00  43.71   94
 69  \w   -104.00 -76.00   0.50    0.30    -- -100.00 -78.00  81.71   56
 70  \w   -107.00 -76.00   0.50    0.30    -- -100.00 -77.00 -30.00   62
 71  \w   -144.00 -82.00   0.50    0.30    -- -100.00 -77.00 -90.00  124
 72  \w   -171.00-145.00   0.50    0.30    -- -100.00 -77.00 178.70   52
 73  \w   -172.00-128.00   0.50    0.30    -- -100.00 -78.00  81.71   88
 74  \w   -129.00 -91.00   0.50    0.30    -- -100.00 -30.00   0.00   76
 75  \w   -107.00 -77.00   0.50    0.30    -- -100.00 -77.00   0.00   60
 76  \w   -173.00-111.00   0.50    0.30    -- -100.00 -77.00   0.00  124
 77  \w   -129.00 -77.00   0.50    0.30    -- -100.00 -77.00 -60.00  104
 78  \w   -169.00-132.00   0.50    0.30    -- -100.00 -77.00 -60.00   74
 79  \w   -104.00 -76.00   0.50    0.30    -- -100.00 -77.00 125.75   56
 80  \w   -119.00 -81.00   0.50    0.30    -- -100.00 -66.00   6.29   76
 81  \w   -173.00-125.00   0.50    0.30    -- -100.00 -77.00 125.75   96
 82  \w   -146.00 -77.00   0.50    0.30    -- -100.00 -77.00-120.00  138
 83  \w   -111.00 -75.00   0.50    0.30    -- -100.00 -80.00 144.46   72
 84  \w   -172.00 -76.00   0.50    0.30    -- -100.00 -78.00-107.49  192
 85  \w   -105.00 -76.00   0.50    0.30    -- -100.00 -77.00  30.00   58
 86  \w   -117.00 -80.00   0.50    0.30    -- -100.00 -67.00 174.10   74
 87  \w   -170.00-144.00   0.50    0.30    -- -100.00 -67.00 174.10   52
 88  \w   -104.00 -78.00   0.50    0.30    -- -100.00 -74.00 100.82   52
 89  \w   -173.00-121.00   0.50    0.30    -- -100.00 -80.00 144.46  104
 90  \w   -154.00 -85.00   0.50    0.30    -- -100.00 -61.00 -30.00  138
 91  \w   -100.00 -75.00   0.50    0.30    -- -100.00 -80.00 -79.16   50
 92  \w   -137.00-110.00   0.50    0.30    -- -100.00 -80.00 -79.16   54
 93  \w   -109.00 -80.00   0.50    0.30    -- -100.00 -74.00-140.17   58
 94  \w   -170.00-139.00   0.50    0.30    -- -100.00 -74.00-140.17   62
 95  \w   -111.00 -86.00   0.50    0.30    -- -100.00 163.00 176.00   50
 96  \w   -104.00 -78.00   0.50    0.30    -- -100.00 -77.00 178.70   52
 97  \w   -172.00 -76.00   0.50    0.30    -- -100.00 -77.00-151.65  192
 98  \w   -165.00-138.00   0.50    0.30    -- -100.00 -30.00   0.00   54
 99  \w     83.00 176.00   0.50    0.30    --  107.00  77.00 150.00  186
100  \w     40.00  82.00   0.50    0.30    --  107.00 -94.00 120.00   84
101  \w    138.00 178.00   0.50    0.30    --  107.00  77.00   0.00   80
102  \w     34.00 108.00   0.50    0.30    --  107.00 -94.00 -30.00  148
103  \w    104.00 130.00   0.50    0.30    --  107.00  77.00   0.00   52
104  \w    100.00 175.00   0.50    0.30    --  107.00  45.00 120.00  150
105  \w    124.00 150.00   0.50    0.30    --  107.00  45.00-150.00   52
106  \w     51.00 117.00   0.50    0.30    --  107.00-125.00 -60.00  132
107  \w     76.00 102.00   0.50    0.30    --  107.00 -94.00  90.00   52
108  \w     86.00 121.00   0.50    0.30    --  107.00  77.00  30.00   70
109  \w     34.00 131.00   0.50    0.30    --  107.00 -77.00 -30.00  194
110  \w     90.00 148.00   0.50    0.30    --  107.00  61.00 120.00  116
111  \w     52.00 117.00   0.50    0.30    --  107.00-125.00  90.00  130
112  \w     38.00  95.00   0.50    0.30    --  107.00-125.00-180.00  114
113  \w     38.00 114.00   0.50    0.30    --  107.00-125.00-150.00  152
114  \w     36.00 117.00   0.50    0.30    --  107.00-125.00-120.00  162
;
_diffrn_measurement_device 'four-circle diffractometer'
_diffrn_measurement_device_type 'XtaLAB Synergy R, DW system, HyPix'
_diffrn_measurement_method '\w scans'
_diffrn_orient_matrix_type 'CrysAlisPro convention (1999,Acta A55,543-557)'
_diffrn_orient_matrix_UB_11 -0.0359286000
_diffrn_orient_matrix_UB_12 -0.0835096000
_diffrn_orient_matrix_UB_13 -0.1205539000
_diffrn_orient_matrix_UB_21 0.1485961000
_diffrn_orient_matrix_UB_22 -0.0128453000
_diffrn_orient_matrix_UB_23 0.0340619000
_diffrn_orient_matrix_UB_31 -0.0978429000
_diffrn_orient_matrix_UB_32 -0.1405736000
_diffrn_orient_matrix_UB_33 0.0185748000
_diffrn_radiation_monochromator mirror
_diffrn_radiation_probe x-ray
_diffrn_radiation_type CuK\a
_diffrn_radiation_wavelength 1.54184
_diffrn_reflns_av_R_equivalents 0.0546
_diffrn_reflns_av_unetI/netI 0.0234
_diffrn_reflns_Laue_measured_fraction_full 1.000
_diffrn_reflns_Laue_measured_fraction_max 0.973
_diffrn_reflns_limit_h_max 12
_diffrn_reflns_limit_h_min -12
_diffrn_reflns_limit_k_max 13
_diffrn_reflns_limit_k_min -14
_diffrn_reflns_limit_l_max 16
_diffrn_reflns_limit_l_min -16
_diffrn_reflns_number 47070
_diffrn_reflns_point_group_measured_fraction_full 1.000
_diffrn_reflns_point_group_measured_fraction_max 0.973
_diffrn_reflns_theta_full 67.684
_diffrn_reflns_theta_max 77.090
_diffrn_reflns_theta_min 3.634
_diffrn_source 'Rotating-anode X-ray tube'
_diffrn_source_type 'Rigaku (Cu) X-ray Source'
_exptl_absorpt_coefficient_mu 1.581
_exptl_absorpt_correction_T_max 1.00000
_exptl_absorpt_correction_T_min 0.59020
_exptl_absorpt_correction_type multi-scan
_exptl_absorpt_process_details
;
CrysAlisPro 1.171.40.54a (Rigaku Oxford Diffraction, 2019)
Empirical absorption correction using spherical harmonics,
 implemented in SCALE3 ABSPACK scaling algorithm.
;
_exptl_crystal_colour colourless
_exptl_crystal_colour_primary colourless
_exptl_crystal_density_diffrn 1.393
_exptl_crystal_description block
_exptl_crystal_F_000 536
_exptl_crystal_size_max 0.2
_exptl_crystal_size_mid 0.1
_exptl_crystal_size_min 0.1
_refine_diff_density_max 0.363
_refine_diff_density_min -0.429
_refine_diff_density_rms 0.051
_refine_ls_extinction_method none
_refine_ls_goodness_of_fit_ref 1.086
_refine_ls_hydrogen_treatment mixed
_refine_ls_matrix_type full
_refine_ls_number_parameters 333
_refine_ls_number_reflns 4996
_refine_ls_number_restraints 0
_refine_ls_restrained_S_all 1.086
_refine_ls_R_factor_all 0.0390
_refine_ls_R_factor_gt 0.0366
_refine_ls_shift/su_max 0.001
_refine_ls_shift/su_mean 0.000
_refine_ls_structure_factor_coef Fsqd
_refine_ls_weighting_details 'w=1/[\s^2^(Fo^2^)+(0.0517P)^2^+0.4781P] where P=(Fo^2^+2Fc^2^)/3'
_refine_ls_weighting_scheme calc
_refine_ls_wR_factor_gt 0.0969
_refine_ls_wR_factor_ref 0.0987
_reflns_Friedel_coverage 0.000
_reflns_number_gt 4634
_reflns_number_total 4996
_reflns_threshold_expression 'I > 2\s(I)'
_cod_data_source_file jo0c00981_si_002.cif
_cod_data_source_block houkq_190619
_cod_database_code 4038568
_shelx_shelxl_version_number 2018/3
_shelx_space_group_comment
;
The symmetry employed for this shelxl refinement is uniquely defined
by the following loop, which should always be used as a source of
symmetry information in preference to the above space-group names.
They are only intended as comments.
;
_shelx_estimated_absorpt_t_max 0.858
_shelx_estimated_absorpt_t_min 0.743
_diffrn_oxdiff_digest_frames
;
01dc80baabeed0865f72c0144c8ea5644400130b46e
;
_reflns_odcompleteness_completeness 99.96
_reflns_odcompleteness_iscentric 1
_reflns_odcompleteness_theta 71.98
_olex2_refinement_description
;
1. Fixed Uiso
 At 1.2 times of:
  All C(H) groups, All C(H,H) groups
 At 1.5 times of:
  All C(H,H,H) groups, All O(H) groups
2.a Secondary CH2 refined with riding coordinates:
 C27(H27A,H27B), C29(H29A,H29B)
2.b Aromatic/amide H refined with riding coordinates:
 C12(H12), C16(H16), C19(H19), C20(H20), C21(H21), C22(H22), C23(H23),
 C26(H26), C28(H28), C30(H30), C31(H31), C32(H32), C35(H35)
2.c Idealised Me refined as rotating group:
 C13(H13A,H13B,H13C), C33(H33A,H33B,H33C), C34(H34A,H34B,H34C)
2.d Idealised tetrahedral OH refined as rotating group:
 O2(H2)
;
_olex2_submission_special_instructions 'No special instructions were received'
_oxdiff_exptl_absorpt_empirical_details
;
Empirical correction (ABSPACK) includes:
- Absorption correction using spherical harmonics
- Frame scaling
;
_oxdiff_exptl_absorpt_empirical_full_max 1.707
_oxdiff_exptl_absorpt_empirical_full_min 0.695

loop_
_space_group_symop_operation_xyz
'x, y, z'
'-x, -y, -z'

loop_
_atom_site_label
_atom_site_type_symbol
_atom_site_fract_x
_atom_site_fract_y
_atom_site_fract_z
_atom_site_U_iso_or_equiv
_atom_site_adp_type
_atom_site_occupancy
_atom_site_site_symmetry_order
_atom_site_calc_flag
_atom_site_refinement_flags_posn
_atom_site_refinement_flags_adp
_atom_site_refinement_flags_occupancy
_atom_site_disorder_assembly
_atom_site_disorder_group
S1 S -0.08431(4) 0.29554(3) 0.77396(3) 0.02017(10) Uani 1 1 d . . . . .
O1 O -0.06446(12) 0.21841(10) 0.84604(8) 0.0239(2) Uani 1 1 d . . . . .
O2 O 0.20916(11) 0.70888(10) 1.01002(8) 0.0230(2) Uani 1 1 d . . . . .
H2 H 0.150521 0.731301 1.034083 0.034 Uiso 1 1 calc GR . . . .
O3 O -0.23840(11) 0.27642(10) 0.73005(8) 0.0244(2) Uani 1 1 d . . . . .
O4 O 0.38958(12) 0.63892(11) 0.88823(8) 0.0263(2) Uani 1 1 d . . . . .
O5 O -0.18515(12) 0.60630(11) 0.74981(9) 0.0282(2) Uani 1 1 d . . . . .
O6 O -0.12859(11) 0.58422(10) 0.91663(8) 0.0238(2) Uani 1 1 d . . . . .
N7 N 0.41789(14) 0.84246(12) 0.85428(10) 0.0228(2) Uani 1 1 d . . . . .
N8 N 0.04374(14) 0.46087(12) 0.84418(10) 0.0217(2) Uani 1 1 d . . . . .
C9 C -0.02193(16) 0.25232(14) 0.66258(11) 0.0215(3) Uani 1 1 d . . . . .
C10 C 0.34024(16) 0.92245(14) 0.86097(11) 0.0221(3) Uani 1 1 d . . . . .
C11 C 0.07257(17) 0.18201(15) 0.48451(12) 0.0246(3) Uani 1 1 d . . . . .
C12 C -0.13159(17) 0.18189(15) 0.55767(12) 0.0255(3) Uani 1 1 d . . . . .
H12 H -0.236083 0.158377 0.546511 0.031 Uiso 1 1 calc R . . . .
C13 C 0.05150(17) 0.57259(15) 0.69822(11) 0.0242(3) Uani 1 1 d . . . . .
H13A H -0.045531 0.494608 0.645157 0.036 Uiso 1 1 calc GR . . . .
H13B H 0.137277 0.557890 0.690275 0.036 Uiso 1 1 calc GR . . . .
H13C H 0.067647 0.659768 0.686507 0.036 Uiso 1 1 calc GR . . . .
C14 C 0.04371(16) 0.58136(14) 0.81401(11) 0.0214(3) Uani 1 1 d . . . . .
C15 C 0.51812(16) 0.81226(15) 0.69971(12) 0.0233(3) Uani 1 1 d . . . . .
C16 C 0.13460(17) 0.28846(15) 0.68060(11) 0.0246(3) Uani 1 1 d . . . . .
H16 H 0.207469 0.335950 0.751249 0.029 Uiso 1 1 calc R . . . .
C17 C -0.10481(16) 0.59041(14) 0.82064(11) 0.0223(3) Uani 1 1 d . . . . .
C18 C 0.20827(16) 0.85442(14) 0.89194(11) 0.0215(3) Uani 1 1 d . . . . .
C19 C 0.18036(17) 0.25250(16) 0.59137(12) 0.0263(3) Uani 1 1 d . . . . .
H19 H 0.284825 0.275725 0.602848 0.032 Uiso 1 1 calc R . . . .
C20 C 0.38229(17) 1.05109(15) 0.84392(12) 0.0264(3) Uani 1 1 d . . . . .
H20 H 0.470129 1.095875 0.823092 0.032 Uiso 1 1 calc R . . . .
C21 C 0.49967(18) 0.83190(16) 0.51936(12) 0.0278(3) Uani 1 1 d . . . . .
H21 H 0.517472 0.888065 0.474787 0.033 Uiso 1 1 calc R . . . .
C22 C 0.11682(16) 0.91646(15) 0.90871(11) 0.0239(3) Uani 1 1 d . . . . .
H22 H 0.030283 0.872636 0.931035 0.029 Uiso 1 1 calc R . . . .
C23 C 0.15705(18) 1.04589(15) 0.89147(12) 0.0277(3) Uani 1 1 d . . . . .
H23 H 0.096386 1.088621 0.901583 0.033 Uiso 1 1 calc R . . . .
C24 C 0.34459(16) 0.72356(14) 0.88137(11) 0.0215(3) Uani 1 1 d . . . . .
C25 C 0.19454(16) 0.71686(14) 0.90319(11) 0.0211(3) Uani 1 1 d . . . . .
C26 C 0.45292(18) 0.66499(16) 0.65284(13) 0.0284(3) Uani 1 1 d . . . . .
H26 H 0.439453 0.608972 0.697541 0.034 Uiso 1 1 calc R . . . .
C27 C 0.55945(16) 0.87808(15) 0.82238(12) 0.0245(3) Uani 1 1 d . . . . .
H27A H 0.621329 0.844208 0.860939 0.029 Uiso 1 1 calc R . . . .
H27B H 0.623201 0.980707 0.843974 0.029 Uiso 1 1 calc R . . . .
C28 C 0.40828(18) 0.60218(16) 0.54000(13) 0.0299(3) Uani 1 1 d . . . . .
H28 H 0.362647 0.503999 0.509126 0.036 Uiso 1 1 calc R . . . .
C29 C -0.26643(17) 0.59342(16) 0.93016(12) 0.0267(3) Uani 1 1 d . . . . .
H29A H -0.275118 0.663348 0.900133 0.032 Uiso 1 1 calc R . . . .
H29B H -0.252772 0.624868 1.007839 0.032 Uiso 1 1 calc R . . . .
C30 C 0.43155(17) 0.68545(17) 0.47315(12) 0.0284(3) Uani 1 1 d . . . . .
H30 H 0.401569 0.643241 0.397519 0.034 Uiso 1 1 calc R . . . .
C31 C 0.54143(16) 0.89499(15) 0.63222(12) 0.0249(3) Uani 1 1 d . . . . .
H31 H 0.585164 0.993004 0.662596 0.030 Uiso 1 1 calc R . . . .
C32 C -0.08337(17) 0.14690(15) 0.46942(12) 0.0262(3) Uani 1 1 d . . . . .
H32 H -0.156726 0.099110 0.398949 0.031 Uiso 1 1 calc R . . . .
C33 C -0.41519(17) 0.45195(16) 0.87312(13) 0.0295(3) Uani 1 1 d . . . . .
H33A H -0.404723 0.381563 0.900144 0.044 Uiso 1 1 calc GR . . . .
H33B H -0.433513 0.424446 0.795381 0.044 Uiso 1 1 calc GR . . . .
H33C H -0.502314 0.459529 0.887402 0.044 Uiso 1 1 calc GR . . . .
C34 C 0.12327(19) 0.14576(17) 0.38766(12) 0.0294(3) Uani 1 1 d . . . . .
H34A H 0.093577 0.046901 0.365777 0.044 Uiso 1 1 calc GR . . . .
H34B H 0.235551 0.203009 0.407762 0.044 Uiso 1 1 calc GR . . . .
H34C H 0.073049 0.164250 0.327640 0.044 Uiso 1 1 calc GR . . . .
C35 C 0.28706(18) 1.11093(15) 0.85934(13) 0.0290(3) Uani 1 1 d . . . . .
H35 H 0.311783 1.196874 0.847674 0.035 Uiso 1 1 calc R . . . .
H8 H 0.075(2) 0.474(2) 0.9117(17) 0.034(5) Uiso 1 1 d . . . . .

loop_
_atom_site_aniso_label
_atom_site_aniso_U_11
_atom_site_aniso_U_22
_atom_site_aniso_U_33
_atom_site_aniso_U_23
_atom_site_aniso_U_13
_atom_site_aniso_U_12
S1 0.02138(17) 0.01817(17) 0.02017(17) 0.00586(12) 0.00776(13) 0.00912(13)
O1 0.0290(5) 0.0203(5) 0.0235(5) 0.0081(4) 0.0104(4) 0.0122(4)
O2 0.0249(5) 0.0249(5) 0.0191(5) 0.0075(4) 0.0087(4) 0.0117(4)
O3 0.0221(5) 0.0237(5) 0.0252(5) 0.0058(4) 0.0081(4) 0.0107(4)
O4 0.0285(5) 0.0260(5) 0.0288(5) 0.0108(4) 0.0114(4) 0.0158(4)
O5 0.0271(5) 0.0279(5) 0.0293(5) 0.0118(4) 0.0068(4) 0.0137(4)
O6 0.0218(5) 0.0253(5) 0.0232(5) 0.0066(4) 0.0080(4) 0.0112(4)
N7 0.0231(6) 0.0215(6) 0.0234(6) 0.0075(5) 0.0093(5) 0.0099(5)
N8 0.0253(6) 0.0189(6) 0.0196(6) 0.0060(5) 0.0067(5) 0.0105(5)
C9 0.0238(7) 0.0187(6) 0.0225(6) 0.0066(5) 0.0097(5) 0.0102(5)
C10 0.0228(6) 0.0207(6) 0.0187(6) 0.0043(5) 0.0048(5) 0.0093(6)
C11 0.0287(7) 0.0222(7) 0.0249(7) 0.0081(5) 0.0110(6) 0.0134(6)
C12 0.0216(7) 0.0256(7) 0.0249(7) 0.0057(6) 0.0059(5) 0.0101(6)
C13 0.0282(7) 0.0213(7) 0.0219(7) 0.0077(5) 0.0086(6) 0.0111(6)
C14 0.0234(6) 0.0189(6) 0.0213(6) 0.0072(5) 0.0074(5) 0.0098(5)
C15 0.0190(6) 0.0253(7) 0.0256(7) 0.0078(6) 0.0094(5) 0.0106(6)
C16 0.0237(7) 0.0251(7) 0.0212(6) 0.0054(5) 0.0050(5) 0.0113(6)
C17 0.0223(7) 0.0154(6) 0.0235(7) 0.0044(5) 0.0062(5) 0.0062(5)
C18 0.0232(6) 0.0184(6) 0.0183(6) 0.0039(5) 0.0054(5) 0.0083(5)
C19 0.0224(7) 0.0287(7) 0.0282(7) 0.0082(6) 0.0090(6) 0.0135(6)
C20 0.0251(7) 0.0218(7) 0.0272(7) 0.0079(6) 0.0080(6) 0.0078(6)
C21 0.0276(7) 0.0322(8) 0.0272(7) 0.0127(6) 0.0106(6) 0.0160(6)
C22 0.0223(7) 0.0218(7) 0.0228(7) 0.0038(5) 0.0063(5) 0.0091(6)
C23 0.0277(7) 0.0221(7) 0.0298(7) 0.0043(6) 0.0058(6) 0.0130(6)
C24 0.0222(6) 0.0209(6) 0.0182(6) 0.0049(5) 0.0057(5) 0.0092(5)
C25 0.0230(6) 0.0209(6) 0.0190(6) 0.0068(5) 0.0081(5) 0.0101(5)
C26 0.0299(7) 0.0253(7) 0.0321(8) 0.0111(6) 0.0154(6) 0.0128(6)
C27 0.0208(7) 0.0243(7) 0.0256(7) 0.0079(6) 0.0094(5) 0.0085(6)
C28 0.0290(7) 0.0244(7) 0.0320(8) 0.0041(6) 0.0130(6) 0.0110(6)
C29 0.0248(7) 0.0267(7) 0.0293(7) 0.0060(6) 0.0107(6) 0.0141(6)
C30 0.0243(7) 0.0339(8) 0.0243(7) 0.0047(6) 0.0075(6) 0.0148(6)
C31 0.0218(7) 0.0231(7) 0.0284(7) 0.0082(6) 0.0085(6) 0.0102(6)
C32 0.0255(7) 0.0263(7) 0.0210(6) 0.0038(5) 0.0048(5) 0.0111(6)
C33 0.0237(7) 0.0274(7) 0.0357(8) 0.0098(6) 0.0100(6) 0.0115(6)
C34 0.0316(8) 0.0329(8) 0.0250(7) 0.0074(6) 0.0112(6) 0.0174(7)
C35 0.0300(8) 0.0195(7) 0.0327(8) 0.0084(6) 0.0059(6) 0.0103(6)

loop_
_atom_type_symbol
_atom_type_description
_atom_type_scat_dispersion_real
_atom_type_scat_dispersion_imag
_atom_type_scat_source
C C 0.0181 0.0091 'International Tables Vol C Tables 4.2.6.8 and 6.1.1.4'
H H 0.0000 0.0000 'International Tables Vol C Tables 4.2.6.8 and 6.1.1.4'
N N 0.0311 0.0180 'International Tables Vol C Tables 4.2.6.8 and 6.1.1.4'
O O 0.0492 0.0322 'International Tables Vol C Tables 4.2.6.8 and 6.1.1.4'
S S 0.3331 0.5567 'International Tables Vol C Tables 4.2.6.8 and 6.1.1.4'

loop_
_geom_angle_atom_site_label_1
_geom_angle_atom_site_label_2
_geom_angle_atom_site_label_3
_geom_angle
_geom_angle_site_symmetry_1
_geom_angle_site_symmetry_3
_geom_angle_publ_flag
O1 S1 N8 104.69(6) . . ?
O1 S1 C9 108.73(6) . . ?
O3 S1 O1 118.17(6) . . ?
O3 S1 N8 111.47(6) . . ?
O3 S1 C9 107.77(6) . . ?
N8 S1 C9 105.25(6) . . ?
C25 O2 H2 109.5 . . ?
C17 O6 C29 115.34(11) . . ?
C10 N7 C27 125.93(12) . . ?
C24 N7 C10 111.57(11) . . ?
C24 N7 C27 122.50(12) . . ?
S1 N8 H8 111.8(13) . . ?
C14 N8 S1 123.87(10) . . ?
C14 N8 H8 116.5(13) . . ?
C12 C9 S1 118.80(11) . . ?
C12 C9 C16 121.15(13) . . ?
C16 C9 S1 120.06(11) . . ?
C18 C10 N7 109.78(12) . . ?
C20 C10 N7 128.46(13) . . ?
C20 C10 C18 121.74(13) . . ?
C19 C11 C34 121.19(13) . . ?
C32 C11 C19 118.35(13) . . ?
C32 C11 C34 120.46(13) . . ?
C9 C12 H12 120.4 . . ?
C9 C12 C32 119.12(13) . . ?
C32 C12 H12 120.4 . . ?
H13A C13 H13B 109.5 . . ?
H13A C13 H13C 109.5 . . ?
H13B C13 H13C 109.5 . . ?
C14 C13 H13A 109.5 . . ?
C14 C13 H13B 109.5 . . ?
C14 C13 H13C 109.5 . . ?
N8 C14 C13 112.52(11) . . ?
N8 C14 C17 111.38(11) . . ?
N8 C14 C25 104.31(10) . . ?
C13 C14 C17 108.20(11) . . ?
C13 C14 C25 111.00(11) . . ?
C17 C14 C25 109.38(11) . . ?
C26 C15 C27 119.55(13) . . ?
C31 C15 C26 119.18(13) . . ?
C31 C15 C27 121.27(13) . . ?
C9 C16 H16 120.6 . . ?
C19 C16 C9 118.84(13) . . ?
C19 C16 H16 120.6 . . ?
O5 C17 O6 124.46(13) . . ?
O5 C17 C14 123.72(13) . . ?
O6 C17 C14 111.77(11) . . ?
C10 C18 C25 108.66(12) . . ?
C22 C18 C10 120.34(13) . . ?
C22 C18 C25 130.98(13) . . ?
C11 C19 H19 119.3 . . ?
C16 C19 C11 121.32(13) . . ?
C16 C19 H19 119.3 . . ?
C10 C20 H20 121.4 . . ?
C10 C20 C35 117.14(14) . . ?
C35 C20 H20 121.4 . . ?
C30 C21 H21 119.9 . . ?
C30 C21 C31 120.19(14) . . ?
C31 C21 H21 119.9 . . ?
C18 C22 H22 120.6 . . ?
C18 C22 C23 118.72(13) . . ?
C23 C22 H22 120.6 . . ?
C22 C23 H23 119.9 . . ?
C35 C23 C22 120.17(14) . . ?
C35 C23 H23 119.9 . . ?
O4 C24 N7 126.06(13) . . ?
O4 C24 C25 126.20(12) . . ?
N7 C24 C25 107.73(11) . . ?
O2 C25 C14 111.76(11) . . ?
O2 C25 C18 115.14(11) . . ?
O2 C25 C24 105.20(10) . . ?
C18 C25 C14 112.46(11) . . ?
C18 C25 C24 102.08(11) . . ?
C24 C25 C14 109.33(11) . . ?
C15 C26 H26 119.9 . . ?
C28 C26 C15 120.30(14) . . ?
C28 C26 H26 119.9 . . ?
N7 C27 C15 111.58(11) . . ?
N7 C27 H27A 109.3 . . ?
N7 C27 H27B 109.3 . . ?
C15 C27 H27A 109.3 . . ?
C15 C27 H27B 109.3 . . ?
H27A C27 H27B 108.0 . . ?
C26 C28 H28 119.9 . . ?
C30 C28 C26 120.16(14) . . ?
C30 C28 H28 119.9 . . ?
O6 C29 H29A 109.4 . . ?
O6 C29 H29B 109.4 . . ?
O6 C29 C33 111.27(12) . . ?
H29A C29 H29B 108.0 . . ?
C33 C29 H29A 109.4 . . ?
C33 C29 H29B 109.4 . . ?
C21 C30 H30 120.1 . . ?
C28 C30 C21 119.83(14) . . ?
C28 C30 H30 120.1 . . ?
C15 C31 C21 120.31(14) . . ?
C15 C31 H31 119.8 . . ?
C21 C31 H31 119.8 . . ?
C11 C32 H32 119.4 . . ?
C12 C32 C11 121.21(13) . . ?
C12 C32 H32 119.4 . . ?
C29 C33 H33A 109.5 . . ?
C29 C33 H33B 109.5 . . ?
C29 C33 H33C 109.5 . . ?
H33A C33 H33B 109.5 . . ?
H33A C33 H33C 109.5 . . ?
H33B C33 H33C 109.5 . . ?
C11 C34 H34A 109.5 . . ?
C11 C34 H34B 109.5 . . ?
C11 C34 H34C 109.5 . . ?
H34A C34 H34B 109.5 . . ?
H34A C34 H34C 109.5 . . ?
H34B C34 H34C 109.5 . . ?
C20 C35 H35 119.1 . . ?
C23 C35 C20 121.88(14) . . ?
C23 C35 H35 119.1 . . ?

loop_
_geom_bond_atom_site_label_1
_geom_bond_atom_site_label_2
_geom_bond_distance
_geom_bond_site_symmetry_2
_geom_bond_publ_flag
S1 O1 1.4464(10) . ?
S1 O3 1.4355(10) . ?
S1 N8 1.6194(12) . ?
S1 C9 1.7600(14) . ?
O2 H2 0.8200 . ?
O2 C25 1.4128(16) . ?
O4 C24 1.2159(17) . ?
O5 C17 1.2017(17) . ?
O6 C17 1.3432(17) . ?
O6 C29 1.4662(16) . ?
N7 C10 1.4107(18) . ?
N7 C24 1.3651(18) . ?
N7 C27 1.4664(17) . ?
N8 C14 1.4728(17) . ?
N8 H8 0.84(2) . ?
C9 C12 1.386(2) . ?
C9 C16 1.3886(19) . ?
C10 C18 1.396(2) . ?
C10 C20 1.383(2) . ?
C11 C19 1.398(2) . ?
C11 C32 1.391(2) . ?
C11 C34 1.5045(19) . ?
C12 H12 0.9300 . ?
C12 C32 1.389(2) . ?
C13 H13A 0.9600 . ?
C13 H13B 0.9600 . ?
C13 H13C 0.9600 . ?
C13 C14 1.5286(18) . ?
C14 C17 1.5478(19) . ?
C14 C25 1.5772(19) . ?
C15 C26 1.400(2) . ?
C15 C27 1.5140(19) . ?
C15 C31 1.389(2) . ?
C16 H16 0.9300 . ?
C16 C19 1.387(2) . ?
C18 C22 1.3855(19) . ?
C18 C25 1.5130(18) . ?
C19 H19 0.9300 . ?
C20 H20 0.9300 . ?
C20 C35 1.399(2) . ?
C21 H21 0.9300 . ?
C21 C30 1.387(2) . ?
C21 C31 1.392(2) . ?
C22 H22 0.9300 . ?
C22 C23 1.395(2) . ?
C23 H23 0.9300 . ?
C23 C35 1.384(2) . ?
C24 C25 1.5547(19) . ?
C26 H26 0.9300 . ?
C26 C28 1.388(2) . ?
C27 H27A 0.9700 . ?
C27 H27B 0.9700 . ?
C28 H28 0.9300 . ?
C28 C30 1.387(2) . ?
C29 H29A 0.9700 . ?
C29 H29B 0.9700 . ?
C29 C33 1.504(2) . ?
C30 H30 0.9300 . ?
C31 H31 0.9300 . ?
C32 H32 0.9300 . ?
C33 H33A 0.9600 . ?
C33 H33B 0.9600 . ?
C33 H33C 0.9600 . ?
C34 H34A 0.9600 . ?
C34 H34B 0.9600 . ?
C34 H34C 0.9600 . ?
C35 H35 0.9300 . ?

loop_
_geom_torsion_atom_site_label_1
_geom_torsion_atom_site_label_2
_geom_torsion_atom_site_label_3
_geom_torsion_atom_site_label_4
_geom_torsion
_geom_torsion_site_symmetry_1
_geom_torsion_site_symmetry_2
_geom_torsion_site_symmetry_3
_geom_torsion_site_symmetry_4
_geom_torsion_publ_flag
S1 N8 C14 C13 -56.63(15) . . . . ?
S1 N8 C14 C17 65.07(14) . . . . ?
S1 N8 C14 C25 -177.04(9) . . . . ?
S1 C9 C12 C32 -179.73(11) . . . . ?
S1 C9 C16 C19 179.70(11) . . . . ?
O1 S1 N8 C14 -166.13(11) . . . . ?
O1 S1 C9 C12 115.96(12) . . . . ?
O1 S1 C9 C16 -63.91(13) . . . . ?
O3 S1 N8 C14 -37.26(13) . . . . ?
O3 S1 C9 C12 -13.25(13) . . . . ?
O3 S1 C9 C16 166.88(11) . . . . ?
O4 C24 C25 O2 54.67(17) . . . . ?
O4 C24 C25 C14 -65.49(17) . . . . ?
O4 C24 C25 C18 175.22(13) . . . . ?
N7 C10 C18 C22 177.11(12) . . . . ?
N7 C10 C18 C25 -1.87(15) . . . . ?
N7 C10 C20 C35 -177.93(13) . . . . ?
N7 C24 C25 O2 -124.67(11) . . . . ?
N7 C24 C25 C14 115.18(12) . . . . ?
N7 C24 C25 C18 -4.11(14) . . . . ?
N8 S1 C9 C12 -132.32(11) . . . . ?
N8 S1 C9 C16 47.81(13) . . . . ?
N8 C14 C17 O5 -132.87(14) . . . . ?
N8 C14 C17 O6 49.67(15) . . . . ?
N8 C14 C25 O2 -43.90(14) . . . . ?
N8 C14 C25 C18 -175.20(11) . . . . ?
N8 C14 C25 C24 72.15(13) . . . . ?
C9 S1 N8 C14 79.31(12) . . . . ?
C9 C12 C32 C11 -0.4(2) . . . . ?
C9 C16 C19 C11 0.5(2) . . . . ?
C10 N7 C24 O4 -176.04(13) . . . . ?
C10 N7 C24 C25 3.30(15) . . . . ?
C10 N7 C27 C15 -90.66(16) . . . . ?
C10 C18 C22 C23 1.5(2) . . . . ?
C10 C18 C25 O2 116.92(12) . . . . ?
C10 C18 C25 C14 -113.50(12) . . . . ?
C10 C18 C25 C24 3.55(14) . . . . ?
C10 C20 C35 C23 0.7(2) . . . . ?
C12 C9 C16 C19 -0.2(2) . . . . ?
C13 C14 C17 O5 -8.70(18) . . . . ?
C13 C14 C17 O6 173.85(11) . . . . ?
C13 C14 C25 O2 -165.32(11) . . . . ?
C13 C14 C25 C18 63.38(14) . . . . ?
C13 C14 C25 C24 -49.27(14) . . . . ?
C15 C26 C28 C30 1.6(2) . . . . ?
C16 C9 C12 C32 0.1(2) . . . . ?
C17 O6 C29 C33 81.01(15) . . . . ?
C17 C14 C25 O2 75.35(13) . . . . ?
C17 C14 C25 C18 -55.95(14) . . . . ?
C17 C14 C25 C24 -168.60(11) . . . . ?
C18 C10 C20 C35 0.2(2) . . . . ?
C18 C22 C23 C35 -0.7(2) . . . . ?
C19 C11 C32 C12 0.7(2) . . . . ?
C20 C10 C18 C22 -1.3(2) . . . . ?
C20 C10 C18 C25 179.70(13) . . . . ?
C22 C18 C25 O2 -61.92(19) . . . . ?
C22 C18 C25 C14 67.66(18) . . . . ?
C22 C18 C25 C24 -175.28(14) . . . . ?
C22 C23 C35 C20 -0.5(2) . . . . ?
C24 N7 C10 C18 -0.98(15) . . . . ?
C24 N7 C10 C20 177.32(14) . . . . ?
C24 N7 C27 C15 89.17(15) . . . . ?
C25 C14 C17 O5 112.35(14) . . . . ?
C25 C14 C17 O6 -65.11(14) . . . . ?
C25 C18 C22 C23 -179.74(14) . . . . ?
C26 C15 C27 N7 -71.19(16) . . . . ?
C26 C15 C31 C21 0.3(2) . . . . ?
C26 C28 C30 C21 0.0(2) . . . . ?
C27 N7 C10 C18 178.86(12) . . . . ?
C27 N7 C10 C20 -2.8(2) . . . . ?
C27 N7 C24 O4 4.1(2) . . . . ?
C27 N7 C24 C25 -176.55(11) . . . . ?
C27 C15 C26 C28 177.31(13) . . . . ?
C27 C15 C31 C21 -178.70(13) . . . . ?
C29 O6 C17 O5 2.03(19) . . . . ?
C29 O6 C17 C14 179.47(11) . . . . ?
C30 C21 C31 C15 1.3(2) . . . . ?
C31 C15 C26 C28 -1.7(2) . . . . ?
C31 C15 C27 N7 107.82(15) . . . . ?
C31 C21 C30 C28 -1.4(2) . . . . ?
C32 C11 C19 C16 -0.7(2) . . . . ?
C34 C11 C19 C16 178.76(13) . . . . ?
C34 C11 C32 C12 -178.80(13) . . . . ?
